data_4100761
loop_
_publ_author_name
'Patrick D. Pohlhaus'
'Roy K. Bowman'
'Jeffrey S. Johnson'

_publ_section_title
;
Lewis Acid-Promoted Carbon-Carbon Bond Cleavage of Aziridines:
Divergent Cycloaddition Pathways of the Derived Ylides
;
_journal_name_full 'Journal of the American Chemical Society'
_journal_page_first 2294
_journal_page_last 2295
_journal_paper_doi 10.1021/ja0397963
_journal_volume 126
_journal_year 2004
_chemical_formula_moiety 'C25 H26 Cl N O4 '
_chemical_formula_sum 'C25 H26 Cl N O4'
_chemical_formula_weight 439.93
_space_group_IT_number 14
_symmetry_cell_setting monoclinic
_symmetry_space_group_name_Hall '-P 2ybc'
_symmetry_space_group_name_H-M 'P 1 21/c 1'
_cell_angle_alpha 90.0
_cell_angle_beta 91.421(1)
_cell_angle_gamma 90.0
_cell_formula_units_Z 4
_cell_length_a 9.6148(19)
_cell_length_b 14.361(3)
_cell_length_c 15.621(3)
_cell_measurement_temperature 173
_cell_volume 2156.2(8)
_diffrn_ambient_temperature 173
_exptl_crystal_density_diffrn 1.355
_refine_ls_R_factor_obs 0.047
_refine_ls_wR_factor_obs 0.055
_cod_depositor_comments
;
The following automatic conversions were performed:
'_symmetry_cell_setting' value 'Monoclinic' changed to 'monoclinic'
according to '/home/saulius/struct/CIF-dictionaries/cif_core.dic'
dictionary named 'cif_core.dic' version 2.4.1 from 2010-06-29.

Automatic conversion script
Id: cif_fix_enum 1527 2010-12-29 10:47:43Z saulius 
;
_cod_original_sg_symbol_H-M 'P 21/c'
_cod_original_formula_sum 'C25 H26 Cl N O4 '
_cod_database_code 4100761

loop_
_symmetry_equiv_pos_as_xyz
x,y,z
-x,-y,-z
-x,1/2+y,1/2-z
x,1/2-y,1/2+z

loop_
_atom_site_aniso_label
_atom_site_aniso_U_11
_atom_site_aniso_U_22
_atom_site_aniso_U_33
_atom_site_aniso_U_12
_atom_site_aniso_U_13
_atom_site_aniso_U_23
_atom_site_aniso_type_symbol
Cl1 0.0303(3) 0.0340(3) 0.0389(3) 0.00937(20) -0.00241(20) 0.00609(20) Cl
C1 0.0254(10) 0.0265(9) 0.0232(9) 0.0031(8) -0.0031(7) -0.0010(7) C
C2 0.0359(12) 0.0393(11) 0.0232(9) -0.0049(9) -0.0050(8) 0.0021(8) C
C3 0.0403(14) 0.0493(13) 0.0290(11) -0.0014(11) -0.0118(9) -0.0059(10) C
C4 0.0325(12) 0.0381(12) 0.0374(11) -0.0029(9) -0.0153(9) 0.0005(9) C
C5 0.0243(11) 0.0355(10) 0.0330(10) 0.0007(8) -0.0079(8) 0.0009(8) C
C6 0.0242(10) 0.0262(9) 0.0263(9) -0.0006(7) -0.0037(7) 0.0030(7) C
C7 0.0365(13) 0.0340(11) 0.0366(11) 0.0034(9) -0.0167(9) 0.0042(9) C
C8 0.0220(10) 0.0289(9) 0.0228(8) 0.0028(7) -0.0028(7) 0.0050(7) C
C9 0.0251(11) 0.0392(11) 0.0303(10) -0.0047(9) -0.0014(8) 0.0071(8) C
C10 0.0273(11) 0.0509(13) 0.0255(9) 0.0022(9) 0.0054(8) 0.0047(9) C
C11 0.0307(11) 0.0377(11) 0.0238(9) 0.0088(9) 0.0021(8) 0.0015(8) C
C12 0.0292(11) 0.0267(9) 0.0245(9) 0.0050(8) 0.0006(7) 0.0024(7) C
C13 0.0203(9) 0.0259(9) 0.0211(8) 0.0056(7) -0.0010(7) 0.0045(7) C
N14 0.0243(8) 0.0212(7) 0.0213(7) 0.0015(6) 0.0030(6) 0.0008(6) N
C15 0.0237(10) 0.0235(8) 0.0208(8) 0.0029(7) 0.0016(7) -0.0001(7) C
C16 0.0253(10) 0.0226(8) 0.0224(9) 0.0026(7) 0.0028(7) 0.0005(7) C
C17 0.0292(11) 0.0246(9) 0.0253(9) 0.0042(8) 0.0010(7) 0.0035(7) C
O18 0.0456(9) 0.0381(8) 0.0268(7) -0.0059(7) -0.0083(6) 0.0061(6) O
O19 0.0442(9) 0.0308(7) 0.0235(6) -0.0068(6) -0.0003(6) 0.0058(5) O
C20 0.0624(18) 0.0384(13) 0.0280(11) -0.0120(12) 0.0016(11) 0.0111(10) C
C21 0.0289(10) 0.0199(8) 0.0253(9) -0.0028(7) 0.0016(7) 0.0032(7) C
O22 0.0374(9) 0.0470(8) 0.0240(7) -0.0062(7) -0.0009(6) -0.0042(6) O
C23 0.0264(12) 0.0404(12) 0.0515(14) 0.0017(9) -0.0024(10) 0.0036(11) C
O23 0.0247(7) 0.0327(7) 0.0309(7) 0.0025(6) 0.0010(5) -0.0007(5) O
C24 0.0192(9) 0.0206(8) 0.0248(8) -0.0024(7) 0.0006(7) 0.0006(7) C
C25 0.0256(10) 0.0278(9) 0.0235(9) 0.0057(8) 0.0027(7) 0.0014(7) C
C26 0.0290(11) 0.0312(10) 0.0234(9) 0.0044(8) -0.0003(7) 0.0016(8) C
C27 0.0204(9) 0.0222(8) 0.0306(9) -0.0001(7) -0.0016(7) 0.0046(7) C
C28 0.0230(10) 0.0247(9) 0.0313(10) 0.0018(7) 0.0032(8) -0.0027(7) C
C29 0.0264(10) 0.0276(9) 0.0245(9) 0.0000(7) 0.0008(7) -0.0018(7) C

loop_
_atom_site_label
_atom_site_fract_x
_atom_site_fract_y
_atom_site_fract_z
_atom_site_U_iso_or_equiv
_atom_site_thermal_displace_type
_atom_site_calc_flag
_atom_site_refinement_flags
_atom_site_type_symbol
Cl1 0.08153(5) 0.69025(3) 0.12191(3) 0.03445(23) Uani ? . Cl
C1 0.62427(19) 0.53297(13) 0.35757(11) 0.0251(8) Uani ? . C
C2 0.70187(22) 0.50105(14) 0.44009(12) 0.0329(10) Uani ? . C
C3 0.7670(3) 0.58804(17) 0.48074(14) 0.0397(11) Uani ? . C
C4 0.87841(24) 0.61524(16) 0.41559(13) 0.0363(11) Uani ? . C
C5 0.87329(21) 0.53481(14) 0.35134(13) 0.0310(10) Uani ? . C
C6 0.74335(19) 0.54532(13) 0.29281(11) 0.0256(8) Uani ? . C
C7 0.83083(23) 0.45213(15) 0.40645(14) 0.0360(11) Uani ? . C
C8 0.74455(19) 0.47452(12) 0.22155(11) 0.0246(8) Uani ? . C
C9 0.84011(21) 0.48509(15) 0.15700(12) 0.0316(10) Uani ? . C
C10 0.85344(22) 0.42056(15) 0.09227(12) 0.0345(10) Uani ? . C
C11 0.76611(21) 0.34448(14) 0.08995(12) 0.0307(10) Uani ? . C
C12 0.66727(21) 0.33279(13) 0.15192(11) 0.0268(9) Uani ? . C
C13 0.65824(18) 0.39597(12) 0.21952(10) 0.0225(8) Uani ? . C
N14 0.56361(15) 0.38417(10) 0.28594(9) 0.0222(7) Uani ? . N
C15 0.50714(19) 0.46793(12) 0.32601(11) 0.0226(8) Uani ? . C
C16 0.48916(19) 0.29730(12) 0.29371(11) 0.0234(8) Uani ? . C
C17 0.48020(20) 0.26410(12) 0.38631(11) 0.0263(8) Uani ? . C
O18 0.54401(16) 0.29503(9) 0.44636(8) 0.0370(7) Uani ? . O
O19 0.39544(15) 0.19088(9) 0.38866(8) 0.0328(7) Uani ? . O
C20 0.3812(3) 0.14723(18) 0.47127(14) 0.0429(13) Uani ? . C
C21 0.34973(20) 0.30127(11) 0.24690(11) 0.0247(9) Uani ? . C
O22 0.33349(15) 0.28056(10) 0.17312(8) 0.0362(8) Uani ? . O
C23 0.11985(24) 0.35500(18) 0.25192(17) 0.0395(12) Uani ? . C
O23 0.25080(13) 0.33623(9) 0.29549(8) 0.0294(7) Uani ? . O
C24 0.40063(18) 0.52108(11) 0.27083(11) 0.0216(8) Uani ? . C
C25 0.39224(20) 0.51644(13) 0.18228(11) 0.0256(8) Uani ? . C
C26 0.29435(20) 0.56802(13) 0.13634(12) 0.0279(9) Uani ? . C
C27 0.20370(18) 0.62459(12) 0.17925(11) 0.0244(8) Uani ? . C
C28 0.20870(20) 0.63006(13) 0.26711(12) 0.0263(9) Uani ? . C
C29 0.30706(20) 0.57821(13) 0.31222(12) 0.0262(9) Uani ? . C
H2 0.6401(23) 0.4632(15) 0.4762(14) 0.039(6) Uiso ? . H
H3a 0.698(3) 0.6336(17) 0.4932(14) 0.043(6) Uiso ? . H
H3b 0.8120(24) 0.5726(15) 0.5356(15) 0.042(6) Uiso ? . H
H4a 0.8594(24) 0.6757(16) 0.3887(14) 0.044(6) Uiso ? . H
H4b 0.9734(24) 0.6187(14) 0.4426(13) 0.035(5) Uiso ? . H
H5 0.9608(23) 0.5275(14) 0.3184(13) 0.032(5) Uiso ? . H
H6 0.7411(20) 0.6077(14) 0.2656(12) 0.030(5) Uiso ? . H
H7 0.5800(19) 0.5953(12) 0.3671(11) 0.019(4) Uiso ? . H
H7a 0.8055(23) 0.3964(15) 0.3732(14) 0.037(6) Uiso ? . H
H7b 0.8968(22) 0.4370(14) 0.4527(13) 0.036(6) Uiso ? . H
H9 0.8995(22) 0.5382(14) 0.1603(12) 0.030(5) Uiso ? . H
H10 0.9213(21) 0.4284(14) 0.0498(13) 0.029(5) Uiso ? . H
H11 0.7718(22) 0.2968(14) 0.0443(14) 0.036(6) Uiso ? . H
H12 0.6028(21) 0.2813(14) 0.1462(12) 0.028(5) Uiso ? . H
H15 0.4590(19) 0.4468(12) 0.3784(11) 0.017(4) Uiso ? . H
H16 0.5444(18) 0.2505(12) 0.2660(11) 0.018(4) Uiso ? . H
H20a 0.471(3) 0.1299(20) 0.4949(19) 0.073(9) Uiso ? . H
H20b 0.333(3) 0.0968(21) 0.4649(17) 0.070(9) Uiso ? . H
H20c 0.339(3) 0.1887(20) 0.5078(19) 0.069(9) Uiso ? . H
H23a 0.060(3) 0.3755(18) 0.2960(16) 0.056(7) Uiso ? . H
H23b 0.085(3) 0.3007(18) 0.2231(16) 0.057(8) Uiso ? . H
H23c 0.129(3) 0.4057(18) 0.2113(16) 0.058(7) Uiso ? . H
H25 0.4529(21) 0.4743(14) 0.1527(12) 0.031(5) Uiso ? . H
H26 0.2880(22) 0.5682(14) 0.0758(14) 0.034(5) Uiso ? . H
H28 0.1440(22) 0.6685(14) 0.2962(13) 0.033(5) Uiso ? . H
H29 0.3133(23) 0.5831(15) 0.3729(15) 0.042(6) Uiso ? . H

loop_
_geom_bond_atom_site_label_1
_geom_bond_atom_site_label_2
_geom_bond_distance
_geom_bond_site_symmetry_1
_geom_bond_site_symmetry_2
_geom_bond_publ_flag
Cl(1) C(27) 1.7376(18) ? ? ?
C(1) C(2) 1.543(3) ? ? ?
C(1) C(6) 1.557(3) ? ? ?
C(1) C(15) 1.535(3) ? ? ?
C(2) C(3) 1.529(3) ? ? ?
C(2) C(7) 1.530(3) ? ? ?
C(3) C(4) 1.546(3) ? ? ?
C(4) C(5) 1.530(3) ? ? ?
C(5) C(6) 1.537(3) ? ? ?
C(5) C(7) 1.528(3) ? ? ?
C(6) C(8) 1.508(3) ? ? ?
C(8) C(9) 1.389(3) ? ? ?
C(8) C(13) 1.400(3) ? ? ?
C(9) C(10) 1.380(3) ? ? ?
C(10) C(11) 1.378(3) ? ? ?
C(11) C(12) 1.384(3) ? ? ?
C(12) C(13) 1.397(3) ? ? ?
C(13) N(14) 1.4072(22) ? ? ?
N(14) C(15) 1.4664(22) ? ? ?
N(14) C(16) 1.4448(23) ? ? ?
C(15) C(24) 1.5265(25) ? ? ?
C(16) C(17) 1.5275(24) ? ? ?
C(16) C(21) 1.512(3) ? ? ?
C(17) O(18) 1.1937(23) ? ? ?
C(17) O(19) 1.3314(23) ? ? ?
O(19) C(20) 1.4443(23) ? ? ?
C(21) O(22) 1.1968(22) ? ? ?
C(21) O(23) 1.3299(22) ? ? ?
C(23) O(23) 1.442(3) ? ? ?
C(24) C(25) 1.3853(24) ? ? ?
C(24) C(29) 1.3890(25) ? ? ?
C(25) C(26) 1.384(3) ? ? ?
C(26) C(27) 1.378(3) ? ? ?
C(27) C(28) 1.374(3) ? ? ?
C(28) C(29) 1.383(3) ? ? ?
